data_7000554
loop_
_publ_author_name
'Weber, Lothar'
'Werner, Vanessa'
'Fox, Mark A.'
'Marder, Todd B.'
'Schwedler, Stefanie'
'Brockhinke, Andreas'
'Stammler, Hans-Georg'
'Neumann, Beate'

_publ_section_title
;
 Synthetic, structural, photophysical and computational studies of
 \p-conjugated bis- and tris-1,3,2-benzodiazaboroles and related
 bis(boryl) dithiophenes
;
_journal_issue 8
_journal_name_full 'Dalton Transactions'
_journal_page_first 1339
_journal_paper_doi 10.1039/b815931a
_journal_year 2009
_chemical_formula_moiety 'C48 H51 B3 N6 S3'
_chemical_formula_sum 'C48 H51 B3 N6 S3'
_chemical_formula_weight 840.56
_chemical_name_systematic ?
_space_group_IT_number 2
_symmetry_cell_setting triclinic
_symmetry_space_group_name_Hall '-P 1'
_symmetry_space_group_name_H-M 'P -1'
_atom_sites_solution_hydrogens geom
_atom_sites_solution_primary direct
_atom_sites_solution_secondary difmap
_audit_creation_method SHELXL-97
_cell_angle_alpha 117.317(2)
_cell_angle_beta 96.944(3)
_cell_angle_gamma 91.638(3)
_cell_formula_units_Z 2
_cell_length_a 9.5930(4)
_cell_length_b 15.6949(6)
_cell_length_c 16.9783(8)
_cell_measurement_reflns_used 48251
_cell_measurement_temperature 100(2)
_cell_measurement_theta_max 25.028
_cell_measurement_theta_min 2.910
_cell_volume 2244.28(17)
_computing_cell_refinement 'HKL Scalepack (Otwinowski & Minor 1997)'
_computing_data_collection 'Collect, Bruker AXS, 2004'
_computing_data_reduction 'Denzo and Scalepack (Otwinowski & Minor, 1997)'
_computing_molecular_graphics 'SHELXTL-PLUS (1990)'
_computing_publication_material 'SHELXL-97 (Sheldrick, 1997)'
_computing_structure_refinement 'SHELXL-97 (Sheldrick, 1997)'
_computing_structure_solution 'SHELXS-97 (Sheldrick, 1990)'
_diffrn_ambient_temperature 100(2)
_diffrn_measured_fraction_theta_full 0.992
_diffrn_measured_fraction_theta_max 0.992
_diffrn_measurement_device_type KappaCCD
_diffrn_measurement_method CCD
_diffrn_radiation_monochromator graphite
_diffrn_radiation_source 'fine-focus sealed tube'
_diffrn_radiation_type MoK\a
_diffrn_radiation_wavelength 0.71073
_diffrn_reflns_av_R_equivalents 0.0423
_diffrn_reflns_av_sigmaI/netI 0.063
_diffrn_reflns_limit_h_max 11
_diffrn_reflns_limit_h_min -11
_diffrn_reflns_limit_k_max 18
_diffrn_reflns_limit_k_min -18
_diffrn_reflns_limit_l_max 19
_diffrn_reflns_limit_l_min -20
_diffrn_reflns_number 30208
_diffrn_reflns_theta_full 25.00
_diffrn_reflns_theta_max 25.00
_diffrn_reflns_theta_min 3.56
_exptl_absorpt_coefficient_mu 0.207
_exptl_absorpt_correction_T_max 0.9959
_exptl_absorpt_correction_T_min 0.9406
_exptl_absorpt_correction_type multi-scan
_exptl_absorpt_process_details 'Denzo and Scalepack (Otwinowski & Minor, 1997)'
_exptl_crystal_colour Colourless
_exptl_crystal_density_diffrn 1.244
_exptl_crystal_density_method 'not measured'
_exptl_crystal_description plate,fragment
_exptl_crystal_F_000 888
_exptl_crystal_size_max 0.30
_exptl_crystal_size_mid 0.30
_exptl_crystal_size_min 0.02
_refine_diff_density_max 0.487
_refine_diff_density_min -0.302
_refine_diff_density_rms 0.048
_refine_ls_extinction_method none
_refine_ls_goodness_of_fit_ref 1.019
_refine_ls_hydrogen_treatment constr
_refine_ls_matrix_type full
_refine_ls_number_parameters 547
_refine_ls_number_reflns 7847
_refine_ls_number_restraints 0
_refine_ls_restrained_S_all 1.019
_refine_ls_R_factor_all 0.0685
_refine_ls_R_factor_gt 0.0428
_refine_ls_shift/su_max 0.000
_refine_ls_shift/su_mean 0.000
_refine_ls_structure_factor_coef Fsqd
_refine_ls_weighting_details 'calc w=1/[\s^2^(Fo^2^)+(0.0364P)^2^+1.3451P] where P=(Fo^2^+2Fc^2^)/3'
_refine_ls_weighting_scheme calc
_refine_ls_wR_factor_gt 0.0922
_refine_ls_wR_factor_ref 0.1057
_reflns_number_gt 5814
_reflns_number_total 7847
_reflns_threshold_expression >2sigma(I)
_cod_data_source_file b815931a.txt
_cod_data_source_block compound3a
_cod_depositor_comments
;
The following automatic conversions were performed:
'_symmetry_cell_setting' value 'Triclinic' changed to 'triclinic'
according to '/home/saulius/struct/CIF-dictionaries/cif_core.dic'
dictionary named 'cif_core.dic' version 2.4.1 from 2010-06-29.

Automatic conversion script
Id: cif_fix_enum 1527 2010-12-29 10:47:43Z saulius 
;
_cod_original_cell_volume 2244.27(17)
_cod_database_code 7000554

loop_
_symmetry_equiv_pos_as_xyz
'x, y, z'
'-x, -y, -z'

loop_
_atom_site_label
_atom_site_type_symbol
_atom_site_fract_x
_atom_site_fract_y
_atom_site_fract_z
_atom_site_U_iso_or_equiv
_atom_site_adp_type
_atom_site_occupancy
_atom_site_symmetry_multiplicity
_atom_site_calc_flag
_atom_site_refinement_flags
_atom_site_disorder_assembly
_atom_site_disorder_group
S1 S -0.24548(6) 0.18768(4) 0.16521(4) 0.02800(15) Uani 1 1 d . . .
S2 S 0.39990(6) 0.46846(4) 0.26095(4) 0.02615(14) Uani 1 1 d . . .
S3 S 0.32645(6) 0.29661(4) -0.07938(4) 0.03005(15) Uani 1 1 d . . .
N1 N -0.6612(2) 0.08752(13) 0.14246(13) 0.0270(4) Uani 1 1 d . . .
N2 N -0.4751(2) 0.03184(14) 0.19818(13) 0.0278(4) Uani 1 1 d . . .
N3 N 0.60115(19) 0.66380(13) 0.51653(12) 0.0244(4) Uani 1 1 d . . .
N4 N 0.71419(19) 0.55474(13) 0.40596(12) 0.0259(4) Uani 1 1 d . . .
N5 N 0.5563(2) 0.32730(14) -0.20615(13) 0.0312(5) Uani 1 1 d . . .
N6 N 0.4324(2) 0.20147(14) -0.33239(13) 0.0320(5) Uani 1 1 d . . .
B1 B -0.5114(3) 0.08588(18) 0.15055(18) 0.0276(6) Uani 1 1 d . . .
B2 B 0.5778(3) 0.58191(19) 0.42984(17) 0.0255(6) Uani 1 1 d . . .
B3 B 0.4247(3) 0.2681(2) -0.24092(19) 0.0312(6) Uani 1 1 d . . .
C1 C -0.7143(2) 0.03479(16) 0.18145(15) 0.0277(5) Uani 1 1 d . . .
C2 C -0.8522(3) 0.01439(16) 0.18935(16) 0.0326(6) Uani 1 1 d . . .
H2 H -0.9291 0.0365 0.1653 0.039 Uiso 1 1 calc R . .
C3 C -0.8743(3) -0.03961(17) 0.23373(17) 0.0348(6) Uani 1 1 d . . .
H3 H -0.9676 -0.0538 0.2406 0.042 Uiso 1 1 calc R . .
C4 C -0.7625(3) -0.07283(18) 0.26790(17) 0.0366(6) Uani 1 1 d . . .
H4 H -0.7807 -0.1100 0.2973 0.044 Uiso 1 1 calc R . .
C5 C -0.6238(3) -0.05284(17) 0.25996(16) 0.0339(6) Uani 1 1 d . . .
H5 H -0.5474 -0.0757 0.2836 0.041 Uiso 1 1 calc R . .
C6 C -0.6008(2) 0.00142(16) 0.21646(15) 0.0282(5) Uani 1 1 d . . .
C7 C -0.7552(3) 0.13055(17) 0.09931(16) 0.0322(6) Uani 1 1 d . . .
H7A H -0.7012 0.1838 0.0969 0.039 Uiso 1 1 calc R . .
H7B H -0.8309 0.1581 0.1358 0.039 Uiso 1 1 calc R . .
C8 C -0.8213(3) 0.05787(18) 0.00485(17) 0.0349(6) Uani 1 1 d . . .
H8A H -0.7471 0.0338 -0.0327 0.052 Uiso 1 1 calc R . .
H8B H -0.8870 0.0889 -0.0203 0.052 Uiso 1 1 calc R . .
H8C H -0.8724 0.0040 0.0066 0.052 Uiso 1 1 calc R . .
C9 C -0.3389(2) 0.00415(18) 0.22286(16) 0.0306(5) Uani 1 1 d . . .
H9A H -0.2708 0.0110 0.1863 0.037 Uiso 1 1 calc R . .
H9B H -0.3499 -0.0645 0.2088 0.037 Uiso 1 1 calc R . .
C10 C -0.2798(3) 0.06448(18) 0.32151(16) 0.0338(6) Uani 1 1 d . . .
H10A H -0.2660 0.1323 0.3355 0.051 Uiso 1 1 calc R . .
H10B H -0.1892 0.0427 0.3345 0.051 Uiso 1 1 calc R . .
H10C H -0.3461 0.0573 0.3582 0.051 Uiso 1 1 calc R . .
C11 C -0.4128(2) 0.13227(16) 0.11158(15) 0.0264(5) Uani 1 1 d . . .
C12 C -0.4373(2) 0.13511(16) 0.03158(16) 0.0287(5) Uani 1 1 d . . .
H12 H -0.5236 0.1093 -0.0083 0.034 Uiso 1 1 calc R . .
C13 C -0.3245(2) 0.17919(16) 0.01304(16) 0.0280(5) Uani 1 1 d . . .
H13 H -0.3272 0.1849 -0.0405 0.034 Uiso 1 1 calc R . .
C14 C -0.2112(2) 0.21290(16) 0.07965(15) 0.0258(5) Uani 1 1 d . . .
C15 C 0.7463(2) 0.68362(16) 0.54518(15) 0.0254(5) Uani 1 1 d . . .
C16 C 0.8223(2) 0.75485(16) 0.62441(15) 0.0294(5) Uani 1 1 d . . .
H16 H 0.7757 0.8002 0.6701 0.035 Uiso 1 1 calc R . .
C17 C 0.9683(3) 0.75787(18) 0.63493(17) 0.0332(6) Uani 1 1 d . . .
H17 H 1.0223 0.8063 0.6885 0.040 Uiso 1 1 calc R . .
C18 C 1.0374(3) 0.69134(18) 0.56850(17) 0.0353(6) Uani 1 1 d . . .
H18 H 1.1374 0.6941 0.5781 0.042 Uiso 1 1 calc R . .
C19 C 0.9619(2) 0.62111(17) 0.48851(16) 0.0313(5) Uani 1 1 d . . .
H19 H 1.0092 0.5767 0.4426 0.038 Uiso 1 1 calc R . .
C20 C 0.8159(2) 0.61731(16) 0.47721(15) 0.0260(5) Uani 1 1 d . . .
C21 C 0.5007(2) 0.72282(16) 0.57183(15) 0.0262(5) Uani 1 1 d . . .
H21A H 0.4098 0.7137 0.5332 0.031 Uiso 1 1 calc R . .
H21B H 0.5369 0.7916 0.5991 0.031 Uiso 1 1 calc R . .
C22 C 0.4757(3) 0.69778(17) 0.64576(15) 0.0300(5) Uani 1 1 d . . .
H22A H 0.4371 0.6303 0.6191 0.045 Uiso 1 1 calc R . .
H22B H 0.4087 0.7395 0.6812 0.045 Uiso 1 1 calc R . .
H22C H 0.5652 0.7074 0.6847 0.045 Uiso 1 1 calc R . .
C23 C 0.7542(2) 0.48030(16) 0.32292(15) 0.0288(5) Uani 1 1 d . . .
H23A H 0.6762 0.4282 0.2923 0.035 Uiso 1 1 calc R . .
H23B H 0.8380 0.4521 0.3379 0.035 Uiso 1 1 calc R . .
C24 C 0.7876(3) 0.51887(19) 0.25927(17) 0.0381(6) Uani 1 1 d . . .
H24A H 0.7051 0.5469 0.2441 0.057 Uiso 1 1 calc R . .
H24B H 0.8116 0.4661 0.2044 0.057 Uiso 1 1 calc R . .
H24C H 0.8677 0.5684 0.2882 0.057 Uiso 1 1 calc R . .
C25 C 0.4313(2) 0.52846(16) 0.37681(14) 0.0247(5) Uani 1 1 d . . .
C26 C 0.3140(2) 0.51179(16) 0.40876(15) 0.0267(5) Uani 1 1 d . . .
H26 H 0.3085 0.5384 0.4710 0.032 Uiso 1 1 calc R . .
C27 C 0.2029(2) 0.45203(16) 0.34181(15) 0.0273(5) Uani 1 1 d . . .
H27 H 0.1166 0.4336 0.3545 0.033 Uiso 1 1 calc R . .
C28 C 0.2313(2) 0.42311(15) 0.25668(15) 0.0250(5) Uani 1 1 d . . .
C29 C 0.6410(3) 0.29614(17) -0.27418(16) 0.0317(6) Uani 1 1 d . . .
C30 C 0.7756(3) 0.32963(19) -0.27454(18) 0.0373(6) Uani 1 1 d . . .
H30 H 0.8267 0.3822 -0.2227 0.045 Uiso 1 1 calc R . .
C31 C 0.8340(3) 0.2840(2) -0.35312(18) 0.0400(6) Uani 1 1 d . . .
H31 H 0.9263 0.3061 -0.3549 0.048 Uiso 1 1 calc R . .
C32 C 0.7605(3) 0.2073(2) -0.42848(18) 0.0403(6) Uani 1 1 d . . .
H32 H 0.8037 0.1767 -0.4809 0.048 Uiso 1 1 calc R . .
C33 C 0.6240(3) 0.17406(19) -0.42907(17) 0.0366(6) Uani 1 1 d . . .
H33 H 0.5732 0.1216 -0.4812 0.044 Uiso 1 1 calc R . .
C34 C 0.5650(3) 0.21970(17) -0.35143(16) 0.0322(6) Uani 1 1 d . . .
C35 C 0.6033(3) 0.41031(17) -0.11863(16) 0.0352(6) Uani 1 1 d . . .
H35A H 0.5193 0.4369 -0.0905 0.042 Uiso 1 1 calc R . .
H35B H 0.6525 0.4608 -0.1276 0.042 Uiso 1 1 calc R . .
C36 C 0.7010(3) 0.3879(2) -0.05483(19) 0.0442(7) Uani 1 1 d . . .
H36A H 0.6501 0.3432 -0.0403 0.066 Uiso 1 1 calc R . .
H36B H 0.7338 0.4476 0.0003 0.066 Uiso 1 1 calc R . .
H36C H 0.7822 0.3584 -0.0833 0.066 Uiso 1 1 calc R . .
C37 C 0.3300(3) 0.12369(18) -0.39947(17) 0.0376(6) Uani 1 1 d . . .
H37A H 0.2616 0.1067 -0.3685 0.045 Uiso 1 1 calc R . .
H37B H 0.3800 0.0661 -0.4318 0.045 Uiso 1 1 calc R . .
C38 C 0.2508(3) 0.1490(2) -0.46646(19) 0.0482(7) Uani 1 1 d . . .
H38A H 0.1981 0.2045 -0.4353 0.072 Uiso 1 1 calc R . .
H38B H 0.1850 0.0939 -0.5098 0.072 Uiso 1 1 calc R . .
H38C H 0.3176 0.1652 -0.4980 0.072 Uiso 1 1 calc R . .
C39 C 0.2993(3) 0.27153(17) -0.19084(15) 0.0296(5) Uani 1 1 d . . .
C40 C 0.1568(3) 0.25444(18) -0.22117(16) 0.0344(6) Uani 1 1 d . . .
H40 H 0.1186 0.2390 -0.2809 0.041 Uiso 1 1 calc R . .
C41 C 0.0716(3) 0.26152(17) -0.15672(16) 0.0317(6) Uani 1 1 d . . .
H41 H -0.0285 0.2516 -0.1688 0.038 Uiso 1 1 calc R . .
C42 C 0.1476(2) 0.28414(16) -0.07491(15) 0.0281(5) Uani 1 1 d . . .
C43 C -0.0755(2) 0.26243(15) 0.08420(15) 0.0249(5) Uani 1 1 d . . .
C44 C 0.0109(2) 0.31821(16) 0.16623(15) 0.0257(5) Uani 1 1 d . . .
H44 H -0.0194 0.3253 0.2200 0.031 Uiso 1 1 calc R . .
C45 C 0.1409(2) 0.36372(15) 0.17053(15) 0.0236(5) Uani 1 1 d . . .
C46 C 0.1828(2) 0.35215(16) 0.09059(15) 0.0251(5) Uani 1 1 d . . .
H46 H 0.2709 0.3829 0.0926 0.030 Uiso 1 1 calc R . .
C47 C 0.0988(2) 0.29665(16) 0.00782(15) 0.0260(5) Uani 1 1 d . . .
C48 C -0.0308(2) 0.25199(16) 0.00535(15) 0.0262(5) Uani 1 1 d . . .
H48 H -0.0890 0.2141 -0.0506 0.031 Uiso 1 1 calc R . .

loop_
_atom_site_aniso_label
_atom_site_aniso_U_11
_atom_site_aniso_U_22
_atom_site_aniso_U_33
_atom_site_aniso_U_23
_atom_site_aniso_U_13
_atom_site_aniso_U_12
S1 0.0251(3) 0.0337(3) 0.0215(3) 0.0104(2) 0.0017(2) -0.0015(2)
S2 0.0243(3) 0.0295(3) 0.0206(3) 0.0088(2) 0.0022(2) -0.0015(2)
S3 0.0300(3) 0.0351(3) 0.0229(3) 0.0118(3) 0.0042(2) -0.0005(3)
N1 0.0278(11) 0.0253(10) 0.0244(10) 0.0090(8) 0.0026(8) 0.0017(8)
N2 0.0259(10) 0.0300(11) 0.0234(10) 0.0099(9) 0.0004(8) 0.0003(8)
N3 0.0216(10) 0.0263(10) 0.0224(10) 0.0086(8) 0.0043(8) 0.0022(8)
N4 0.0249(10) 0.0268(10) 0.0225(10) 0.0080(8) 0.0061(8) 0.0020(8)
N5 0.0362(12) 0.0308(11) 0.0254(11) 0.0115(9) 0.0068(9) 0.0028(9)
N6 0.0361(12) 0.0332(11) 0.0281(11) 0.0150(9) 0.0066(9) 0.0009(9)
B1 0.0296(14) 0.0230(13) 0.0216(14) 0.0038(11) 0.0018(11) 0.0000(11)
B2 0.0276(14) 0.0277(14) 0.0216(13) 0.0121(11) 0.0032(11) 0.0020(11)
B3 0.0377(16) 0.0322(15) 0.0280(15) 0.0173(12) 0.0059(12) 0.0058(12)
C1 0.0295(13) 0.0233(12) 0.0234(12) 0.0049(10) 0.0049(10) -0.0012(10)
C2 0.0314(14) 0.0274(13) 0.0291(13) 0.0057(11) 0.0015(10) 0.0000(10)
C3 0.0321(14) 0.0314(13) 0.0342(14) 0.0100(11) 0.0054(11) -0.0072(11)
C4 0.0418(16) 0.0334(14) 0.0350(15) 0.0168(12) 0.0053(12) -0.0052(11)
C5 0.0357(14) 0.0344(14) 0.0294(14) 0.0141(11) 0.0009(11) -0.0011(11)
C6 0.0303(13) 0.0263(12) 0.0229(12) 0.0074(10) 0.0038(10) -0.0014(10)
C7 0.0300(13) 0.0294(13) 0.0373(15) 0.0152(11) 0.0061(11) 0.0060(10)
C8 0.0282(13) 0.0375(14) 0.0380(15) 0.0179(12) -0.0001(11) 0.0040(11)
C9 0.0286(13) 0.0352(13) 0.0298(13) 0.0168(11) 0.0043(10) 0.0030(10)
C10 0.0319(14) 0.0392(14) 0.0314(14) 0.0186(12) 0.0002(11) -0.0001(11)
C11 0.0252(12) 0.0247(12) 0.0251(13) 0.0082(10) 0.0023(10) 0.0018(9)
C12 0.0262(13) 0.0264(12) 0.0284(13) 0.0095(10) 0.0001(10) -0.0011(10)
C13 0.0296(13) 0.0278(12) 0.0238(12) 0.0100(10) 0.0029(10) 0.0003(10)
C14 0.0280(12) 0.0243(12) 0.0213(12) 0.0071(10) 0.0050(10) 0.0022(10)
C15 0.0248(12) 0.0265(12) 0.0249(12) 0.0124(10) 0.0029(10) 0.0004(9)
C16 0.0310(13) 0.0286(13) 0.0242(13) 0.0090(10) 0.0029(10) 0.0005(10)
C17 0.0285(13) 0.0342(14) 0.0299(14) 0.0111(11) -0.0028(11) -0.0053(10)
C18 0.0241(13) 0.0387(14) 0.0389(15) 0.0158(12) 0.0007(11) -0.0019(11)
C19 0.0270(13) 0.0311(13) 0.0311(14) 0.0101(11) 0.0066(10) 0.0021(10)
C20 0.0251(12) 0.0274(12) 0.0233(12) 0.0102(10) 0.0028(10) 0.0002(9)
C21 0.0263(12) 0.0252(12) 0.0224(12) 0.0069(10) 0.0046(10) 0.0040(9)
C22 0.0312(13) 0.0309(13) 0.0257(13) 0.0102(10) 0.0082(10) 0.0050(10)
C23 0.0266(12) 0.0279(12) 0.0247(13) 0.0057(10) 0.0060(10) 0.0026(10)
C24 0.0419(16) 0.0413(15) 0.0306(14) 0.0144(12) 0.0136(12) 0.0054(12)
C25 0.0267(12) 0.0258(12) 0.0196(12) 0.0086(10) 0.0045(9) 0.0047(9)
C26 0.0266(12) 0.0265(12) 0.0225(12) 0.0072(10) 0.0048(10) 0.0036(10)
C27 0.0230(12) 0.0282(12) 0.0256(13) 0.0082(10) 0.0043(10) 0.0004(10)
C28 0.0236(12) 0.0234(12) 0.0262(12) 0.0098(10) 0.0048(10) 0.0027(9)
C29 0.0358(14) 0.0312(13) 0.0323(14) 0.0175(11) 0.0078(11) 0.0059(11)
C30 0.0349(15) 0.0438(15) 0.0368(15) 0.0224(13) 0.0033(12) 0.0037(12)
C31 0.0315(14) 0.0559(17) 0.0428(16) 0.0309(14) 0.0078(12) 0.0058(12)
C32 0.0431(16) 0.0526(17) 0.0328(15) 0.0243(13) 0.0116(12) 0.0133(13)
C33 0.0407(15) 0.0414(15) 0.0302(14) 0.0185(12) 0.0064(12) 0.0073(12)
C34 0.0371(14) 0.0352(14) 0.0290(14) 0.0182(11) 0.0071(11) 0.0087(11)
C35 0.0408(15) 0.0308(13) 0.0312(14) 0.0122(11) 0.0061(11) -0.0010(11)
C36 0.0415(16) 0.0506(17) 0.0390(16) 0.0207(13) 0.0021(13) 0.0012(13)
C37 0.0441(16) 0.0314(14) 0.0323(14) 0.0117(11) 0.0034(12) -0.0020(11)
C38 0.0573(19) 0.0511(17) 0.0360(16) 0.0219(14) 0.0024(14) -0.0061(14)
C39 0.0370(14) 0.0282(13) 0.0227(12) 0.0112(10) 0.0045(10) 0.0006(10)
C40 0.0397(15) 0.0374(14) 0.0252(13) 0.0146(11) 0.0032(11) -0.0015(11)
C41 0.0322(14) 0.0344(13) 0.0276(13) 0.0140(11) 0.0046(11) -0.0019(10)
C42 0.0286(13) 0.0287(12) 0.0249(13) 0.0112(10) 0.0028(10) -0.0022(10)
C43 0.0274(12) 0.0200(11) 0.0237(12) 0.0069(9) 0.0039(10) 0.0041(9)
C44 0.0274(12) 0.0258(12) 0.0221(12) 0.0093(10) 0.0053(10) 0.0050(10)
C45 0.0247(12) 0.0195(11) 0.0220(12) 0.0063(9) 0.0006(9) 0.0025(9)
C46 0.0240(12) 0.0248(12) 0.0256(12) 0.0112(10) 0.0035(10) 0.0005(9)
C47 0.0296(13) 0.0242(12) 0.0232(12) 0.0102(10) 0.0036(10) 0.0031(10)
C48 0.0271(12) 0.0247(12) 0.0229(12) 0.0082(10) 0.0025(10) 0.0015(9)

loop_
_atom_type_symbol
_atom_type_description
_atom_type_scat_dispersion_real
_atom_type_scat_dispersion_imag
_atom_type_scat_source
C C 0.0033 0.0016 'International Tables Vol C Tables 4.2.6.8 and 6.1.1.4'
H H 0.0000 0.0000 'International Tables Vol C Tables 4.2.6.8 and 6.1.1.4'
N N 0.0061 0.0033 'International Tables Vol C Tables 4.2.6.8 and 6.1.1.4'
B B 0.0013 0.0007 'International Tables Vol C Tables 4.2.6.8 and 6.1.1.4'
S S 0.1246 0.1234 'International Tables Vol C Tables 4.2.6.8 and 6.1.1.4'

loop_
_geom_angle_atom_site_label_1
_geom_angle_atom_site_label_2
_geom_angle_atom_site_label_3
_geom_angle
_geom_angle_site_symmetry_1
_geom_angle_site_symmetry_3
_geom_angle_publ_flag
C11 S1 C14 93.49(11) . . ?
C25 S2 C28 93.63(11) . . ?
C39 S3 C42 93.56(11) . . ?
C1 N1 B1 108.5(2) . . ?
C1 N1 C7 121.15(19) . . ?
B1 N1 C7 130.3(2) . . ?
C6 N2 B1 107.68(19) . . ?
C6 N2 C9 121.38(19) . . ?
B1 N2 C9 130.9(2) . . ?
C15 N3 B2 108.06(18) . . ?
C15 N3 C21 121.54(18) . . ?
B2 N3 C21 130.40(19) . . ?
C20 N4 B2 107.99(18) . . ?
C20 N4 C23 121.29(19) . . ?
B2 N4 C23 130.7(2) . . ?
C29 N5 B3 108.2(2) . . ?
C29 N5 C35 121.5(2) . . ?
B3 N5 C35 130.2(2) . . ?
C34 N6 B3 108.1(2) . . ?
C34 N6 C37 121.6(2) . . ?
B3 N6 C37 130.3(2) . . ?
N1 B1 N2 106.5(2) . . ?
N1 B1 C11 124.8(2) . . ?
N2 B1 C11 128.7(2) . . ?
N3 B2 N4 106.8(2) . . ?
N3 B2 C25 125.5(2) . . ?
N4 B2 C25 127.5(2) . . ?
N6 B3 N5 106.5(2) . . ?
N6 B3 C39 125.7(2) . . ?
N5 B3 C39 127.9(2) . . ?
C2 C1 N1 130.4(2) . . ?
C2 C1 C6 121.0(2) . . ?
N1 C1 C6 108.6(2) . . ?
C1 C2 C3 117.9(2) . . ?
C1 C2 H2 121.1 . . ?
C3 C2 H2 121.1 . . ?
C4 C3 C2 121.1(2) . . ?
C4 C3 H3 119.4 . . ?
C2 C3 H3 119.4 . . ?
C3 C4 C5 121.3(2) . . ?
C3 C4 H4 119.4 . . ?
C5 C4 H4 119.4 . . ?
C6 C5 C4 117.9(2) . . ?
C6 C5 H5 121.0 . . ?
C4 C5 H5 121.0 . . ?
C5 C6 N2 130.6(2) . . ?
C5 C6 C1 120.8(2) . . ?
N2 C6 C1 108.6(2) . . ?
N1 C7 C8 112.28(19) . . ?
N1 C7 H7A 109.1 . . ?
C8 C7 H7A 109.1 . . ?
N1 C7 H7B 109.1 . . ?
C8 C7 H7B 109.1 . . ?
H7A C7 H7B 107.9 . . ?
C7 C8 H8A 109.5 . . ?
C7 C8 H8B 109.5 . . ?
H8A C8 H8B 109.5 . . ?
C7 C8 H8C 109.5 . . ?
H8A C8 H8C 109.5 . . ?
H8B C8 H8C 109.5 . . ?
N2 C9 C10 112.82(19) . . ?
N2 C9 H9A 109.0 . . ?
C10 C9 H9A 109.0 . . ?
N2 C9 H9B 109.0 . . ?
C10 C9 H9B 109.0 . . ?
H9A C9 H9B 107.8 . . ?
C9 C10 H10A 109.5 . . ?
C9 C10 H10B 109.5 . . ?
H10A C10 H10B 109.5 . . ?
C9 C10 H10C 109.5 . . ?
H10A C10 H10C 109.5 . . ?
H10B C10 H10C 109.5 . . ?
C12 C11 B1 128.1(2) . . ?
C12 C11 S1 108.62(17) . . ?
B1 C11 S1 123.25(18) . . ?
C11 C12 C13 114.9(2) . . ?
C11 C12 H12 122.6 . . ?
C13 C12 H12 122.6 . . ?
C14 C13 C12 113.2(2) . . ?
C14 C13 H13 123.4 . . ?
C12 C13 H13 123.4 . . ?
C13 C14 C43 128.8(2) . . ?
C13 C14 S1 109.74(17) . . ?
C43 C14 S1 121.42(17) . . ?
C16 C15 N3 130.4(2) . . ?
C16 C15 C20 120.8(2) . . ?
N3 C15 C20 108.78(19) . . ?
C17 C16 C15 118.0(2) . . ?
C17 C16 H16 121.0 . . ?
C15 C16 H16 121.0 . . ?
C16 C17 C18 121.3(2) . . ?
C16 C17 H17 119.3 . . ?
C18 C17 H17 119.3 . . ?
C19 C18 C17 120.8(2) . . ?
C19 C18 H18 119.6 . . ?
C17 C18 H18 119.6 . . ?
C20 C19 C18 118.3(2) . . ?
C20 C19 H19 120.8 . . ?
C18 C19 H19 120.8 . . ?
C19 C20 N4 131.0(2) . . ?
C19 C20 C15 120.7(2) . . ?
N4 C20 C15 108.37(19) . . ?
N3 C21 C22 112.50(19) . . ?
N3 C21 H21A 109.1 . . ?
C22 C21 H21A 109.1 . . ?
N3 C21 H21B 109.1 . . ?
C22 C21 H21B 109.1 . . ?
H21A C21 H21B 107.8 . . ?
C21 C22 H22A 109.5 . . ?
C21 C22 H22B 109.5 . . ?
H22A C22 H22B 109.5 . . ?
C21 C22 H22C 109.5 . . ?
H22A C22 H22C 109.5 . . ?
H22B C22 H22C 109.5 . . ?
N4 C23 C24 112.74(19) . . ?
N4 C23 H23A 109.0 . . ?
C24 C23 H23A 109.0 . . ?
N4 C23 H23B 109.0 . . ?
C24 C23 H23B 109.0 . . ?
H23A C23 H23B 107.8 . . ?
C23 C24 H24A 109.5 . . ?
C23 C24 H24B 109.5 . . ?
H24A C24 H24B 109.5 . . ?
C23 C24 H24C 109.5 . . ?
H24A C24 H24C 109.5 . . ?
H24B C24 H24C 109.5 . . ?
C26 C25 B2 128.9(2) . . ?
C26 C25 S2 108.77(17) . . ?
B2 C25 S2 122.01(16) . . ?
C25 C26 C27 114.5(2) . . ?
C25 C26 H26 122.7 . . ?
C27 C26 H26 122.7 . . ?
C28 C27 C26 113.4(2) . . ?
C28 C27 H27 123.3 . . ?
C26 C27 H27 123.3 . . ?
C27 C28 C45 129.3(2) . . ?
C27 C28 S2 109.67(17) . . ?
C45 C28 S2 121.05(17) . . ?
C30 C29 N5 130.7(2) . . ?
C30 C29 C34 120.8(2) . . ?
N5 C29 C34 108.5(2) . . ?
C29 C30 C31 118.0(3) . . ?
C29 C30 H30 121.0 . . ?
C31 C30 H30 121.0 . . ?
C32 C31 C30 121.2(3) . . ?
C32 C31 H31 119.4 . . ?
C30 C31 H31 119.4 . . ?
C31 C32 C33 121.2(2) . . ?
C31 C32 H32 119.4 . . ?
C33 C32 H32 119.4 . . ?
C34 C33 C32 117.9(2) . . ?
C34 C33 H33 121.1 . . ?
C32 C33 H33 121.1 . . ?
C33 C34 C29 121.0(2) . . ?
C33 C34 N6 130.3(2) . . ?
C29 C34 N6 108.7(2) . . ?
N5 C35 C36 114.2(2) . . ?
N5 C35 H35A 108.7 . . ?
C36 C35 H35A 108.7 . . ?
N5 C35 H35B 108.7 . . ?
C36 C35 H35B 108.7 . . ?
H35A C35 H35B 107.6 . . ?
C35 C36 H36A 109.5 . . ?
C35 C36 H36B 109.5 . . ?
H36A C36 H36B 109.5 . . ?
C35 C36 H36C 109.5 . . ?
H36A C36 H36C 109.5 . . ?
H36B C36 H36C 109.5 . . ?
N6 C37 C38 113.4(2) . . ?
N6 C37 H37A 108.9 . . ?
C38 C37 H37A 108.9 . . ?
N6 C37 H37B 108.9 . . ?
C38 C37 H37B 108.9 . . ?
H37A C37 H37B 107.7 . . ?
C37 C38 H38A 109.5 . . ?
C37 C38 H38B 109.5 . . ?
H38A C38 H38B 109.5 . . ?
C37 C38 H38C 109.5 . . ?
H38A C38 H38C 109.5 . . ?
H38B C38 H38C 109.5 . . ?
C40 C39 B3 130.2(2) . . ?
C40 C39 S3 108.75(17) . . ?
B3 C39 S3 121.04(19) . . ?
C39 C40 C41 114.8(2) . . ?
C39 C40 H40 122.6 . . ?
C41 C40 H40 122.6 . . ?
C42 C41 C40 113.2(2) . . ?
C42 C41 H41 123.4 . . ?
C40 C41 H41 123.4 . . ?
C41 C42 C47 129.7(2) . . ?
C41 C42 S3 109.65(17) . . ?
C47 C42 S3 120.60(17) . . ?
C48 C43 C44 119.3(2) . . ?
C48 C43 C14 119.6(2) . . ?
C44 C43 C14 121.1(2) . . ?
C45 C44 C43 121.2(2) . . ?
C45 C44 H44 119.4 . . ?
C43 C44 H44 119.4 . . ?
C46 C45 C44 118.3(2) . . ?
C46 C45 C28 120.5(2) . . ?
C44 C45 C28 121.3(2) . . ?
C47 C46 C45 121.7(2) . . ?
C47 C46 H46 119.1 . . ?
C45 C46 H46 119.1 . . ?
C46 C47 C48 118.9(2) . . ?
C46 C47 C42 120.3(2) . . ?
C48 C47 C42 120.8(2) . . ?
C43 C48 C47 120.7(2) . . ?
C43 C48 H48 119.7 . . ?
C47 C48 H48 119.7 . . ?

loop_
_geom_bond_atom_site_label_1
_geom_bond_atom_site_label_2
_geom_bond_distance
_geom_bond_site_symmetry_2
_geom_bond_publ_flag
S1 C11 1.732(2) . ?
S1 C14 1.735(2) . ?
S2 C25 1.728(2) . ?
S2 C28 1.728(2) . ?
S3 C39 1.731(2) . ?
S3 C42 1.736(2) . ?
N1 C1 1.394(3) . ?
N1 B1 1.429(3) . ?
N1 C7 1.461(3) . ?
N2 C6 1.405(3) . ?
N2 B1 1.440(3) . ?
N2 C9 1.462(3) . ?
N3 C15 1.395(3) . ?
N3 B2 1.427(3) . ?
N3 C21 1.462(3) . ?
N4 C20 1.396(3) . ?
N4 B2 1.435(3) . ?
N4 C23 1.465(3) . ?
N5 C29 1.401(3) . ?
N5 B3 1.434(4) . ?
N5 C35 1.462(3) . ?
N6 C34 1.403(3) . ?
N6 B3 1.433(3) . ?
N6 C37 1.462(3) . ?
B1 C11 1.555(4) . ?
B2 C25 1.556(3) . ?
B3 C39 1.544(4) . ?
C1 C2 1.389(3) . ?
C1 C6 1.405(3) . ?
C2 C3 1.395(3) . ?
C2 H2 0.9500 . ?
C3 C4 1.384(4) . ?
C3 H3 0.9500 . ?
C4 C5 1.395(4) . ?
C4 H4 0.9500 . ?
C5 C6 1.388(3) . ?
C5 H5 0.9500 . ?
C7 C8 1.520(3) . ?
C7 H7A 0.9900 . ?
C7 H7B 0.9900 . ?
C8 H8A 0.9800 . ?
C8 H8B 0.9800 . ?
C8 H8C 0.9800 . ?
C9 C10 1.519(3) . ?
C9 H9A 0.9900 . ?
C9 H9B 0.9900 . ?
C10 H10A 0.9800 . ?
C10 H10B 0.9800 . ?
C10 H10C 0.9800 . ?
C11 C12 1.371(3) . ?
C12 C13 1.410(3) . ?
C12 H12 0.9500 . ?
C13 C14 1.364(3) . ?
C13 H13 0.9500 . ?
C14 C43 1.472(3) . ?
C15 C16 1.388(3) . ?
C15 C20 1.409(3) . ?
C16 C17 1.387(3) . ?
C16 H16 0.9500 . ?
C17 C18 1.393(3) . ?
C17 H17 0.9500 . ?
C18 C19 1.388(3) . ?
C18 H18 0.9500 . ?
C19 C20 1.387(3) . ?
C19 H19 0.9500 . ?
C21 C22 1.519(3) . ?
C21 H21A 0.9900 . ?
C21 H21B 0.9900 . ?
C22 H22A 0.9800 . ?
C22 H22B 0.9800 . ?
C22 H22C 0.9800 . ?
C23 C24 1.520(3) . ?
C23 H23A 0.9900 . ?
C23 H23B 0.9900 . ?
C24 H24A 0.9800 . ?
C24 H24B 0.9800 . ?
C24 H24C 0.9800 . ?
C25 C26 1.374(3) . ?
C26 C27 1.407(3) . ?
C26 H26 0.9500 . ?
C27 C28 1.367(3) . ?
C27 H27 0.9500 . ?
C28 C45 1.468(3) . ?
C29 C30 1.382(4) . ?
C29 C34 1.402(3) . ?
C30 C31 1.391(4) . ?
C30 H30 0.9500 . ?
C31 C32 1.380(4) . ?
C31 H31 0.9500 . ?
C32 C33 1.392(4) . ?
C32 H32 0.9500 . ?
C33 C34 1.381(3) . ?
C33 H33 0.9500 . ?
C35 C36 1.516(4) . ?
C35 H35A 0.9900 . ?
C35 H35B 0.9900 . ?
C36 H36A 0.9800 . ?
C36 H36B 0.9800 . ?
C36 H36C 0.9800 . ?
C37 C38 1.500(4) . ?
C37 H37A 0.9900 . ?
C37 H37B 0.9900 . ?
C38 H38A 0.9800 . ?
C38 H38B 0.9800 . ?
C38 H38C 0.9800 . ?
C39 C40 1.374(3) . ?
C40 C41 1.410(3) . ?
C40 H40 0.9500 . ?
C41 C42 1.369(3) . ?
C41 H41 0.9500 . ?
C42 C47 1.463(3) . ?
C43 C48 1.395(3) . ?
C43 C44 1.398(3) . ?
C44 C45 1.396(3) . ?
C44 H44 0.9500 . ?
C45 C46 1.395(3) . ?
C46 C47 1.395(3) . ?
C46 H46 0.9500 . ?
C47 C48 1.396(3) . ?
C48 H48 0.9500 . ?

loop_
_cod_related_entry_id
_cod_related_entry_database
_cod_related_entry_code
1 ChemSpider 30652578
